data_4119613
loop_
_publ_author_name
'Devendra J. Vyas'
'Evgeny Larionov'
'C\'eline Besnard'
'Laure Gu\'en\'ee'
'Cl\'ement Mazet'

_publ_contact_author_name
;
;
_publ_section_title
;
 Isomerization of Terminal Epoxides by a [Pd-H] Catalyst: A Combined
 Experimental and Theoretical Mechanistic Study
;
_journal_name_full 'Journal of the American Chemical Society'
_journal_page_first 6177
_journal_page_last 6183
_journal_paper_doi 10.1021/ja400325w
_journal_volume 135
_journal_year 2013
_chemical_formula_moiety 'C45 H104 P6 Pd2, 2(C F3 O3 S)'
_chemical_formula_sum 'C47 H104 F6 O6 P6 Pd2 S2'
_chemical_formula_weight 1342.04
_chemical_name_systematic
;
 ? 
;
_space_group_crystal_system monoclinic
_space_group_IT_number 14
_space_group_name_Hall '-P 2ybc'
_space_group_name_H-M_alt 'P 1 21/c 1'
_symmetry_space_group_name_Hall '-P 2ybc'
_symmetry_space_group_name_H-M 'P 1 21/c 1'
_atom_sites_solution_hydrogens geom
_atom_sites_solution_primary direct
_atom_sites_solution_secondary difmap
_audit_creation_date 2012-06-28
_audit_creation_method
;
  Olex2 1.2-beta
  (compiled May  9 2012 12:37:22, GUI svn.r4230)
;
_cell_angle_alpha 90.00
_cell_angle_beta 94.181(3)
_cell_angle_gamma 90.00
_cell_formula_units_Z 4
_cell_length_a 14.9673(5)
_cell_length_b 28.4151(8)
_cell_length_c 15.1131(5)
_cell_measurement_temperature 180(2)
_cell_volume 6410.5(4)
_computing_molecular_graphics
;
O. V. Dolomanov, L. J. Bourhis, R. J. Gildea, J. A. K. Howard and H. Puschmann,
OLEX2: a complete structure solution, refinement and analysis program.
J. Appl. Cryst. (2009). 42, 339-341.
;
_computing_publication_material
;
O. V. Dolomanov, L. J. Bourhis, R. J. Gildea, J. A. K. Howard and H. Puschmann,
OLEX2: a complete structure solution, refinement and analysis program.
J. Appl. Cryst. (2009). 42, 339-341.
;
_computing_structure_refinement
;
SHELXL, G.M. Sheldrick, Acta Cryst.
(2008). A64, 112-122
;
_computing_structure_solution
;
XS, G.M. Sheldrick, Acta Cryst.
(2008). A64, 112-122
;
_diffrn_ambient_temperature 180.15
_diffrn_measured_fraction_theta_full 0.999
_diffrn_measured_fraction_theta_max 0.968
_diffrn_radiation_monochromator graphite
_diffrn_radiation_type CuK\a
_diffrn_radiation_wavelength 1.54184
_diffrn_reflns_av_R_equivalents 0.0619
_diffrn_reflns_av_unetI/netI 0.0815
_diffrn_reflns_limit_h_max 18
_diffrn_reflns_limit_h_min -18
_diffrn_reflns_limit_k_max 32
_diffrn_reflns_limit_k_min -35
_diffrn_reflns_limit_l_max 17
_diffrn_reflns_limit_l_min -18
_diffrn_reflns_number 28575
_diffrn_reflns_theta_full 67.00
_diffrn_reflns_theta_max 74.28
_diffrn_reflns_theta_min 2.96
_diffrn_source 'fine-focus sealed tube'
_exptl_absorpt_coefficient_mu 7.034
_exptl_absorpt_correction_T_max 0.7537
_exptl_absorpt_correction_T_min 0.5930
_exptl_absorpt_correction_type multi-scan
_exptl_absorpt_process_details
;
SADABS-2009/1 (Bruker,2010) was used for absorption correction.
wR2(int) was 0.0802 before and 0.0675 after correction.
The Ratio of minimum to maximum transmission is 0.7868.
The \l/2 correction factor is Not present.
;
_exptl_crystal_density_diffrn 1.391
_exptl_crystal_description platelet
_exptl_crystal_F_000 2808
_exptl_crystal_size_max 0.13
_exptl_crystal_size_mid 0.1
_exptl_crystal_size_min 0.03
_refine_diff_density_max 2.154
_refine_diff_density_min -1.332
_refine_diff_density_rms 0.132
_refine_ls_extinction_method none
_refine_ls_goodness_of_fit_ref 1.032
_refine_ls_hydrogen_treatment constr
_refine_ls_matrix_type full
_refine_ls_number_parameters 718
_refine_ls_number_reflns 12650
_refine_ls_number_restraints 250
_refine_ls_restrained_S_all 1.025
_refine_ls_R_factor_all 0.0926
_refine_ls_R_factor_gt 0.0693
_refine_ls_shift/su_max 0.002
_refine_ls_shift/su_mean 0.000
_refine_ls_structure_factor_coef Fsqd
_refine_ls_weighting_details 'calc w=1/[\s^2^(Fo^2^)+(0.1081P)^2^+10.4056P] where P=(Fo^2^+2Fc^2^)/3'
_refine_ls_weighting_scheme calc
_refine_ls_wR_factor_gt 0.1845
_refine_ls_wR_factor_ref 0.2060
_reflns_number_gt 9386
_reflns_number_total 12650
_reflns_threshold_expression >2sigma(I)
_cod_data_source_file ja400325w_si_002.cif
_cod_data_source_block free
_cod_database_code 4119613

loop_
_space_group_symop_id
_space_group_symop_operation_xyz
1 'x, y, z'
2 '-x, y+1/2, -z+1/2'
3 '-x, -y, -z'
4 'x, -y-1/2, z-1/2'

loop_
_atom_site_label
_atom_site_type_symbol
_atom_site_fract_x
_atom_site_fract_y
_atom_site_fract_z
_atom_site_U_iso_or_equiv
_atom_site_adp_type
_atom_site_occupancy
_atom_site_symmetry_multiplicity
_atom_site_calc_flag
_atom_site_refinement_flags
_atom_site_disorder_assembly
_atom_site_disorder_group
P2B P 0.97010(10) 0.59867(6) 0.36090(10) 0.0350(3) Uani 1 1 d . . .
P2C P 1.09384(11) 0.68761(6) 0.23572(12) 0.0429(4) Uani 1 1 d . . .
P1C P 1.26273(10) 0.64384(7) 0.38175(12) 0.0444(4) Uani 1 1 d . . .
P1A P 0.61395(12) 0.61381(7) -0.23089(12) 0.0494(4) Uani 1 1 d . . .
P2A P 0.60112(14) 0.65991(7) -0.01686(15) 0.0586(5) Uani 1 1 d . . .
P1B P 0.78876(10) 0.57412(6) 0.01380(10) 0.0381(3) Uani 1 1 d . . .
C11B C 0.8767(4) 0.6083(2) 0.2781(4) 0.0386(13) Uani 1 1 d . . .
H11A H 0.8217 0.5961 0.3027 0.046 Uiso 1 1 calc R . .
H11B H 0.8689 0.6427 0.2704 0.046 Uiso 1 1 calc R . .
C10B C 0.8828(4) 0.5865(2) 0.1858(4) 0.0395(13) Uani 1 1 d . . .
H10A H 0.9426 0.5931 0.1646 0.047 Uiso 1 1 calc R . .
H10B H 0.8758 0.5519 0.1897 0.047 Uiso 1 1 calc R . .
C3A C 0.5580(5) 0.5591(3) -0.2687(5) 0.0548(18) Uani 1 1 d . . .
H3A H 0.6058 0.5351 -0.2765 0.066 Uiso 1 1 calc R . .
C13B C 1.0293(6) 0.5106(3) 0.3062(5) 0.0580(19) Uani 1 1 d . . .
H13A H 1.0015 0.5182 0.2472 0.087 Uiso 1 1 calc R . .
H13B H 1.0287 0.4765 0.3151 0.087 Uiso 1 1 calc R . .
H13C H 1.0914 0.5219 0.3110 0.087 Uiso 1 1 calc R . .
C15C C 0.9975(6) 0.7280(3) 0.2471(6) 0.061(2) Uani 1 1 d . . .
H15C H 0.9442 0.7079 0.2566 0.073 Uiso 1 1 calc R . .
C11C C 1.1879(5) 0.7279(3) 0.2312(5) 0.0511(16) Uani 1 1 d . . .
H11C H 1.1782 0.7476 0.1772 0.061 Uiso 1 1 calc R . .
H11D H 1.1887 0.7492 0.2832 0.061 Uiso 1 1 calc R . .
C9C C 1.3197(5) 0.6907(3) 0.3226(6) 0.0574(19) Uani 1 1 d . . .
H9CA H 1.3212 0.7193 0.3599 0.069 Uiso 1 1 calc R . .
H9CB H 1.3825 0.6808 0.3173 0.069 Uiso 1 1 calc R . .
C12C C 1.0765(5) 0.6613(3) 0.1237(5) 0.0508(16) Uani 1 1 d . . .
H12C H 1.0105 0.6563 0.1118 0.061 Uiso 1 1 calc R . .
C9B C 0.8109(4) 0.6062(2) 0.1202(4) 0.0406(14) Uani 1 1 d . . .
H9BA H 0.8277 0.6389 0.1062 0.049 Uiso 1 1 calc R . .
H9BB H 0.7542 0.6077 0.1500 0.049 Uiso 1 1 calc R . .
C13C C 1.1208(5) 0.6134(3) 0.1192(5) 0.0571(19) Uani 1 1 d . . .
H13D H 1.1859 0.6174 0.1212 0.086 Uiso 1 1 calc R . .
H13E H 1.0999 0.5978 0.0637 0.086 Uiso 1 1 calc R . .
H13F H 1.1051 0.5943 0.1697 0.086 Uiso 1 1 calc R . .
C13A C 0.4956(7) 0.5905(4) 0.0482(8) 0.085(3) Uani 1 1 d . . .
H13G H 0.4454 0.5991 0.0059 0.127 Uiso 1 1 calc R . .
H13H H 0.4726 0.5752 0.0999 0.127 Uiso 1 1 calc R . .
H13I H 0.5356 0.5689 0.0197 0.127 Uiso 1 1 calc R . .
C8B C 0.9254(6) 0.6185(4) -0.0675(6) 0.074(3) Uani 1 1 d . . .
H8BA H 0.8891 0.6227 -0.1236 0.111 Uiso 1 1 calc R . .
H8BB H 0.9891 0.6194 -0.0788 0.111 Uiso 1 1 calc R . .
H8BC H 0.9123 0.6439 -0.0265 0.111 Uiso 1 1 calc R . .
C6A C 0.6917(7) 0.6269(4) -0.3177(7) 0.088(4) Uani 1 1 d . . .
H6A H 0.6541 0.6354 -0.3729 0.106 Uiso 1 1 calc R . .
C6B C 0.9033(5) 0.5708(3) -0.0264(5) 0.0527(18) Uani 1 1 d . . .
H6B H 0.9463 0.5659 0.0266 0.063 Uiso 1 1 calc R . .
C10C C 1.2795(5) 0.7040(3) 0.2302(5) 0.0577(19) Uani 1 1 d . . .
H10C H 1.2733 0.6752 0.1933 0.069 Uiso 1 1 calc R . .
H10D H 1.3213 0.7255 0.2022 0.069 Uiso 1 1 calc R . .
C9A C 0.5271(6) 0.6591(3) -0.2463(6) 0.065(2) Uani 1 1 d . . .
H9AA H 0.5299 0.6726 -0.3065 0.078 Uiso 1 1 calc R . .
H9AB H 0.4680 0.6436 -0.2443 0.078 Uiso 1 1 calc R . .
C14B C 0.8865(5) 0.5104(3) 0.3851(6) 0.0556(18) Uani 1 1 d . . .
H14A H 0.8584 0.5231 0.4366 0.083 Uiso 1 1 calc R . .
H14B H 0.8956 0.4764 0.3927 0.083 Uiso 1 1 calc R . .
H14C H 0.8475 0.5162 0.3312 0.083 Uiso 1 1 calc R . .
C15B C 0.9201(4) 0.6199(3) 0.4626(5) 0.0446(15) Uani 1 1 d . . .
H15B H 0.8603 0.6044 0.4648 0.053 Uiso 1 1 calc R . .
C4C C 1.3180(7) 0.5534(3) 0.4326(7) 0.074(3) Uani 1 1 d . . .
H4CA H 1.3254 0.5657 0.4932 0.112 Uiso 1 1 calc R . .
H4CB H 1.3609 0.5278 0.4258 0.112 Uiso 1 1 calc R . .
H4CC H 1.2569 0.5414 0.4209 0.112 Uiso 1 1 calc R . .
C16A C 0.7446(8) 0.7196(4) -0.0235(11) 0.112(5) Uani 1 1 d . . .
H16A H 0.7780 0.6906 -0.0330 0.169 Uiso 1 1 calc R . .
H16B H 0.7843 0.7426 0.0077 0.169 Uiso 1 1 calc R . .
H16C H 0.7221 0.7326 -0.0809 0.169 Uiso 1 1 calc R . .
C4A C 0.5041(8) 0.5641(5) -0.3576(7) 0.093(3) Uani 1 1 d . . .
H4AA H 0.4543 0.5860 -0.3514 0.139 Uiso 1 1 calc R . .
H4AB H 0.4804 0.5333 -0.3767 0.139 Uiso 1 1 calc R . .
H4AC H 0.5429 0.5763 -0.4018 0.139 Uiso 1 1 calc R . .
C10A C 0.5320(8) 0.7005(3) -0.1781(8) 0.083(3) Uani 1 1 d . . .
H10E H 0.5930 0.7141 -0.1752 0.100 Uiso 1 1 calc R . .
H10F H 0.4895 0.7253 -0.1997 0.100 Uiso 1 1 calc R . .
C11A C 0.5107(7) 0.6862(4) -0.0867(7) 0.082(3) Uani 1 1 d . . .
H11E H 0.4604 0.6635 -0.0923 0.098 Uiso 1 1 calc R . .
H11F H 0.4894 0.7143 -0.0560 0.098 Uiso 1 1 calc R . .
C5B C 0.7021(6) 0.5137(3) 0.1254(6) 0.067(2) Uani 1 1 d . . .
H5BA H 0.7306 0.5312 0.1758 0.100 Uiso 1 1 calc R . .
H5BB H 0.6911 0.4812 0.1435 0.100 Uiso 1 1 calc R . .
H5BC H 0.6451 0.5287 0.1060 0.100 Uiso 1 1 calc R . .
C12A C 0.5468(6) 0.6346(4) 0.0775(7) 0.081(3) Uani 1 1 d . . .
H12A H 0.5966 0.6237 0.1204 0.098 Uiso 1 1 calc R . .
C15A C 0.6684(8) 0.7091(3) 0.0305(9) 0.095(4) Uani 1 1 d . . .
H15A H 0.6948 0.6983 0.0897 0.114 Uiso 1 1 calc R . .
C3B C 0.7639(5) 0.5137(3) 0.0488(5) 0.0513(16) Uani 1 1 d . . .
H3B H 0.8218 0.4987 0.0707 0.062 Uiso 1 1 calc R . .
C5A C 0.5001(6) 0.5406(3) -0.1980(6) 0.067(2) Uani 1 1 d . . .
H5AA H 0.5378 0.5340 -0.1436 0.101 Uiso 1 1 calc R . .
H5AB H 0.4701 0.5116 -0.2190 0.101 Uiso 1 1 calc R . .
H5AC H 0.4551 0.5643 -0.1856 0.101 Uiso 1 1 calc R . .
C5C C 1.3216(6) 0.5740(3) 0.2716(7) 0.074(3) Uani 1 1 d . . .
H5CA H 1.2617 0.5602 0.2613 0.111 Uiso 1 1 calc R . .
H5CB H 1.3669 0.5500 0.2618 0.111 Uiso 1 1 calc R . .
H5CC H 1.3280 0.6003 0.2306 0.111 Uiso 1 1 calc R . .
C7C C 1.3807(6) 0.6740(4) 0.5252(7) 0.074(3) Uani 1 1 d . . .
H7CA H 1.4185 0.6462 0.5195 0.111 Uiso 1 1 calc R . .
H7CB H 1.3858 0.6849 0.5869 0.111 Uiso 1 1 calc R . .
H7CC H 1.4002 0.6991 0.4864 0.111 Uiso 1 1 calc R . .
C7A C 0.7502(8) 0.5853(6) -0.3406(8) 0.115(5) Uani 1 1 d . . .
H7AA H 0.7717 0.5691 -0.2860 0.172 Uiso 1 1 calc R . .
H7AB H 0.8015 0.5968 -0.3712 0.172 Uiso 1 1 calc R . .
H7AC H 0.7150 0.5635 -0.3793 0.172 Uiso 1 1 calc R . .
C16C C 1.0152(6) 0.7581(3) 0.3305(7) 0.069(2) Uani 1 1 d . . .
H16D H 1.0405 0.7383 0.3793 0.104 Uiso 1 1 calc R . .
H16E H 0.9589 0.7720 0.3469 0.104 Uiso 1 1 calc R . .
H16F H 1.0577 0.7832 0.3188 0.104 Uiso 1 1 calc R . .
C17B C 0.9751(6) 0.6066(4) 0.5455(5) 0.068(2) Uani 1 1 d . . .
H17A H 0.9777 0.5722 0.5506 0.101 Uiso 1 1 calc R . .
H17B H 0.9476 0.6197 0.5970 0.101 Uiso 1 1 calc R . .
H17C H 1.0358 0.6191 0.5432 0.101 Uiso 1 1 calc R . .
C14C C 1.1073(8) 0.6931(4) 0.0482(6) 0.084(3) Uani 1 1 d . . .
H14D H 1.0920 0.7259 0.0600 0.126 Uiso 1 1 calc R . .
H14E H 1.0772 0.6832 -0.0085 0.126 Uiso 1 1 calc R . .
H14F H 1.1723 0.6902 0.0454 0.126 Uiso 1 1 calc R . .
C17C C 0.9724(8) 0.7590(4) 0.1675(9) 0.093(3) Uani 1 1 d . . .
H17D H 1.0264 0.7741 0.1478 0.140 Uiso 1 1 calc R . .
H17E H 0.9300 0.7832 0.1839 0.140 Uiso 1 1 calc R . .
H17F H 0.9446 0.7397 0.1192 0.140 Uiso 1 1 calc R . .
C12B C 0.9771(4) 0.5345(2) 0.3769(5) 0.0450(15) Uani 1 1 d . . .
H12B H 1.0125 0.5294 0.4348 0.054 Uiso 1 1 calc R . .
C3C C 1.3345(5) 0.5920(3) 0.3680(6) 0.0572(19) Uani 1 1 d . . .
H3C H 1.3983 0.6023 0.3790 0.069 Uiso 1 1 calc R . .
C7B C 0.9174(6) 0.5318(4) -0.0902(6) 0.076(3) Uani 1 1 d . . .
H7BA H 0.8994 0.5019 -0.0646 0.114 Uiso 1 1 calc R . .
H7BB H 0.9809 0.5303 -0.1020 0.114 Uiso 1 1 calc R . .
H7BC H 0.8812 0.5376 -0.1458 0.114 Uiso 1 1 calc R . .
C4B C 0.7230(7) 0.4839(3) -0.0271(7) 0.078(3) Uani 1 1 d . . .
H4BA H 0.6653 0.4974 -0.0490 0.117 Uiso 1 1 calc R . .
H4BB H 0.7137 0.4518 -0.0061 0.117 Uiso 1 1 calc R . .
H4BC H 0.7634 0.4833 -0.0753 0.117 Uiso 1 1 calc R . .
C8C C 1.2204(7) 0.7002(4) 0.5204(7) 0.087(3) Uani 1 1 d . . .
H8CA H 1.2071 0.7199 0.4679 0.130 Uiso 1 1 calc R . .
H8CB H 1.2486 0.7194 0.5685 0.130 Uiso 1 1 calc R . .
H8CC H 1.1646 0.6867 0.5393 0.130 Uiso 1 1 calc R . .
C17A C 0.6125(13) 0.7538(4) 0.0477(13) 0.154(7) Uani 1 1 d . . .
H17G H 0.6082 0.7735 -0.0056 0.230 Uiso 1 1 calc R . .
H17H H 0.6418 0.7715 0.0973 0.230 Uiso 1 1 calc R . .
H17I H 0.5523 0.7445 0.0624 0.230 Uiso 1 1 calc R . .
C8A C 0.7467(9) 0.6689(6) -0.2915(9) 0.137(7) Uani 1 1 d . . .
H8AA H 0.7073 0.6946 -0.2758 0.205 Uiso 1 1 calc R . .
H8AB H 0.7810 0.6786 -0.3411 0.205 Uiso 1 1 calc R . .
H8AC H 0.7879 0.6610 -0.2402 0.205 Uiso 1 1 calc R . .
C6C C 1.2827(5) 0.6613(3) 0.4983(5) 0.059(2) Uani 1 1 d . . .
H6C H 1.2675 0.6335 0.5349 0.071 Uiso 1 1 calc R . .
C16B C 0.9045(6) 0.6727(3) 0.4591(6) 0.067(2) Uani 1 1 d . . .
H16G H 0.9622 0.6890 0.4597 0.101 Uiso 1 1 calc R . .
H16H H 0.8730 0.6825 0.5106 0.101 Uiso 1 1 calc R . .
H16I H 0.8682 0.6807 0.4046 0.101 Uiso 1 1 calc R . .
S1 S 0.7340(2) 0.35236(12) 0.1777(2) 0.0608(10) Uani 0.750(9) 1 d PDU A 2
C5 C 0.8098(10) 0.3915(5) 0.2385(10) 0.104(4) Uani 0.750(9) 1 d PDU A 2
O2 O 0.6937(7) 0.3277(4) 0.2455(8) 0.088(3) Uani 0.750(9) 1 d PDU A 2
O3 O 0.6783(11) 0.3847(8) 0.1302(16) 0.095(6) Uani 0.750(9) 1 d PDU A 2
O4 O 0.7895(13) 0.3226(5) 0.1286(15) 0.109(6) Uani 0.750(9) 1 d PDU A 2
F6 F 0.7609(12) 0.4169(5) 0.2942(10) 0.137(5) Uani 0.750(9) 1 d PDU A 2
F7 F 0.8672(11) 0.3660(8) 0.2948(11) 0.160(7) Uani 0.750(9) 1 d PDU A 2
F8 F 0.8566(7) 0.4198(6) 0.1884(12) 0.154(5) Uani 0.750(9) 1 d PDU A 2
C14A C 0.4902(10) 0.6681(7) 0.1298(11) 0.148(7) Uani 1 1 d . . .
H14G H 0.5270 0.6949 0.1511 0.222 Uiso 1 1 calc R . .
H14H H 0.4681 0.6514 0.1805 0.222 Uiso 1 1 calc R . .
H14I H 0.4393 0.6795 0.0912 0.222 Uiso 1 1 calc R . .
S2 S 0.7657(7) 0.3684(4) 0.1409(7) 0.064(3) Uani 0.250(9) 1 d PDU A 3
O5 O 0.8367(18) 0.3983(10) 0.116(3) 0.095(9) Uani 0.250(9) 1 d PDU A 3
O7 O 0.681(2) 0.3887(16) 0.118(3) 0.065(8) Uani 0.250(9) 1 d PDU A 3
O1 O 0.760(3) 0.3194(9) 0.123(5) 0.084(10) Uani 0.250(9) 1 d PDU A 3
C6 C 0.7911(19) 0.3733(10) 0.2579(15) 0.073(6) Uani 0.250(9) 1 d PDU A 3
F1 F 0.720(2) 0.3536(14) 0.296(2) 0.128(10) Uani 0.250(9) 1 d PDU A 3
F2 F 0.881(2) 0.3614(15) 0.259(3) 0.117(11) Uani 0.250(9) 1 d PDU A 3
F3 F 0.803(3) 0.4205(9) 0.268(3) 0.115(10) Uani 0.250(9) 1 d PDU A 3
S3 S 0.62967(17) 0.64209(12) 0.3683(2) 0.0879(8) Uani 1 1 d . . .
F4 F 0.6755(5) 0.5539(3) 0.3536(6) 0.122(3) Uani 1 1 d . . .
F5 F 0.5484(6) 0.5733(3) 0.2847(6) 0.128(3) Uani 1 1 d . . .
O6 O 0.5465(5) 0.6644(3) 0.3713(7) 0.108(3) Uani 1 1 d . . .
O8 O 0.6758(5) 0.6524(4) 0.2889(7) 0.110(3) Uani 1 1 d . . .
F9 F 0.5594(4) 0.5658(3) 0.4255(5) 0.118(3) Uani 1 1 d . . .
O9 O 0.6889(7) 0.6416(5) 0.4484(7) 0.140(4) Uani 1 1 d . . .
C18 C 0.6062(6) 0.5830(5) 0.3596(8) 0.091(4) Uani 1 1 d . . .
Pd1 Pd 0.68535(3) 0.604741(17) -0.09309(3) 0.04070(15) Uani 1 1 d D . .
H1 H 0.7428 0.5725 -0.1405 0.061 Uiso 1 1 d RD . .
Pd2 Pd 1.11234(3) 0.630798(16) 0.34753(3) 0.03671(14) Uani 1 1 d . . .
H2 H 1.1214 0.5962 0.4209 0.055 Uiso 1 1 d R . .

loop_
_atom_site_aniso_label
_atom_site_aniso_U_11
_atom_site_aniso_U_22
_atom_site_aniso_U_33
_atom_site_aniso_U_23
_atom_site_aniso_U_13
_atom_site_aniso_U_12
P2B 0.0263(7) 0.0455(8) 0.0334(7) 0.0025(6) 0.0031(5) 0.0030(6)
P2C 0.0385(8) 0.0462(9) 0.0440(9) 0.0011(7) 0.0024(7) -0.0023(7)
P1C 0.0271(7) 0.0566(10) 0.0493(9) -0.0066(7) 0.0009(6) 0.0047(7)
P1A 0.0366(8) 0.0672(11) 0.0439(9) 0.0150(8) -0.0010(7) -0.0047(8)
P2A 0.0511(11) 0.0515(11) 0.0702(13) -0.0159(9) -0.0164(9) 0.0103(9)
P1B 0.0313(7) 0.0452(8) 0.0373(8) 0.0014(6) -0.0005(6) 0.0023(6)
C11B 0.033(3) 0.051(4) 0.032(3) 0.002(3) 0.000(2) 0.002(3)
C10B 0.033(3) 0.051(4) 0.034(3) 0.003(3) 0.003(2) 0.001(3)
C3A 0.050(4) 0.065(5) 0.049(4) -0.010(3) -0.001(3) 0.001(4)
C13B 0.068(5) 0.054(4) 0.051(4) -0.001(3) 0.005(4) 0.019(4)
C15C 0.053(4) 0.057(5) 0.071(5) 0.009(4) -0.001(4) 0.016(4)
C11C 0.049(4) 0.048(4) 0.056(4) 0.005(3) 0.004(3) -0.011(3)
C9C 0.041(4) 0.065(5) 0.067(5) -0.007(4) 0.006(3) -0.004(3)
C12C 0.053(4) 0.057(4) 0.042(4) 0.006(3) 0.000(3) -0.010(3)
C9B 0.031(3) 0.047(4) 0.043(3) 0.003(3) -0.001(2) 0.007(3)
C13C 0.055(4) 0.065(5) 0.051(4) -0.013(4) 0.005(3) -0.010(4)
C13A 0.054(5) 0.119(9) 0.082(7) 0.009(6) 0.007(5) -0.010(6)
C8B 0.052(5) 0.109(7) 0.062(5) 0.017(5) 0.009(4) -0.015(5)
C6A 0.062(6) 0.134(10) 0.069(6) 0.051(6) 0.011(5) -0.001(6)
C6B 0.034(3) 0.077(5) 0.047(4) -0.004(3) 0.003(3) 0.009(3)
C10C 0.044(4) 0.071(5) 0.059(5) 0.000(4) 0.012(3) -0.015(4)
C9A 0.057(5) 0.064(5) 0.071(5) 0.020(4) -0.010(4) 0.004(4)
C14B 0.046(4) 0.054(4) 0.066(5) 0.011(4) 0.000(3) -0.005(3)
C15B 0.033(3) 0.059(4) 0.043(3) -0.002(3) 0.006(3) 0.003(3)
C4C 0.076(6) 0.063(5) 0.082(6) -0.007(5) -0.006(5) 0.022(5)
C16A 0.094(8) 0.056(6) 0.182(15) -0.007(7) -0.031(9) -0.030(6)
C4A 0.094(8) 0.121(9) 0.059(6) -0.016(6) -0.025(5) -0.001(7)
C10A 0.087(7) 0.050(5) 0.106(8) 0.015(5) -0.035(6) -0.004(5)
C11A 0.076(6) 0.067(6) 0.096(7) -0.020(5) -0.034(5) 0.034(5)
C5B 0.054(4) 0.063(5) 0.084(6) 0.017(4) 0.006(4) -0.009(4)
C12A 0.057(5) 0.124(9) 0.065(5) -0.020(6) 0.014(4) 0.026(5)
C15A 0.091(8) 0.056(5) 0.129(10) -0.013(6) -0.055(7) 0.004(5)
C3B 0.042(4) 0.049(4) 0.062(4) -0.003(3) -0.003(3) 0.003(3)
C5A 0.069(5) 0.068(5) 0.065(5) -0.003(4) 0.007(4) -0.015(4)
C5C 0.066(5) 0.074(6) 0.083(6) -0.022(5) 0.008(5) 0.023(5)
C7C 0.054(5) 0.095(7) 0.070(6) -0.006(5) -0.020(4) 0.000(5)
C7A 0.069(7) 0.205(16) 0.075(7) 0.025(9) 0.033(6) 0.023(8)
C16C 0.068(5) 0.053(5) 0.089(7) -0.011(4) 0.019(5) 0.009(4)
C17B 0.064(5) 0.103(7) 0.036(4) 0.004(4) 0.008(3) 0.023(5)
C14C 0.119(8) 0.092(7) 0.040(4) 0.007(4) 0.008(5) -0.032(6)
C17C 0.087(7) 0.080(7) 0.111(9) 0.029(6) 0.000(6) 0.023(6)
C12B 0.039(3) 0.050(4) 0.046(4) 0.007(3) 0.002(3) 0.005(3)
C3C 0.037(4) 0.056(4) 0.077(5) -0.009(4) -0.005(3) 0.007(3)
C7B 0.060(5) 0.102(7) 0.067(6) -0.018(5) 0.013(4) 0.020(5)
C4B 0.085(6) 0.045(4) 0.097(7) -0.003(4) -0.032(5) 0.001(4)
C8C 0.086(7) 0.115(8) 0.056(5) -0.037(5) -0.013(5) 0.029(6)
C17A 0.214(19) 0.064(7) 0.174(17) -0.047(9) -0.046(14) 0.011(10)
C8A 0.100(9) 0.202(16) 0.106(10) 0.074(11) -0.002(8) -0.070(11)
C6C 0.046(4) 0.081(6) 0.050(4) -0.011(4) -0.005(3) 0.007(4)
C16B 0.079(6) 0.073(5) 0.052(4) -0.005(4) 0.022(4) 0.022(5)
S1 0.0513(16) 0.0674(18) 0.0637(19) 0.0056(14) 0.0030(13) 0.0151(13)
C5 0.117(11) 0.083(11) 0.107(11) 0.018(6) -0.032(6) -0.016(6)
O2 0.083(6) 0.076(6) 0.108(8) 0.021(5) 0.023(6) 0.006(5)
O3 0.070(7) 0.089(9) 0.123(13) 0.033(8) -0.013(7) 0.026(6)
O4 0.150(17) 0.094(8) 0.087(10) 0.011(6) 0.032(11) 0.062(8)
F6 0.187(14) 0.127(9) 0.093(8) -0.032(6) -0.009(7) -0.026(8)
F7 0.136(11) 0.206(17) 0.126(12) 0.039(10) -0.079(9) -0.011(8)
F8 0.081(6) 0.186(12) 0.193(13) 0.060(10) -0.013(7) -0.048(7)
C14A 0.117(11) 0.194(17) 0.139(14) -0.043(13) 0.051(10) 0.054(12)
S2 0.060(5) 0.080(6) 0.053(5) 0.003(4) 0.012(4) 0.012(4)
O5 0.084(14) 0.090(16) 0.11(2) 0.028(17) 0.038(18) 0.015(12)
O7 0.079(12) 0.056(16) 0.052(15) -0.005(13) -0.038(13) -0.001(12)
O1 0.07(2) 0.079(10) 0.10(2) -0.016(15) -0.022(18) 0.011(11)
C6 0.097(13) 0.054(12) 0.064(9) 0.016(10) -0.031(10) 0.011(12)
F1 0.17(2) 0.15(3) 0.068(14) 0.025(18) 0.029(17) -0.01(2)
F2 0.098(13) 0.084(17) 0.16(3) -0.048(19) -0.069(15) 0.035(13)
F3 0.13(2) 0.062(12) 0.15(2) -0.053(15) -0.015(19) 0.023(12)
S3 0.0534(12) 0.116(2) 0.0938(19) -0.0259(16) 0.0033(12) 0.0087(13)
F4 0.083(4) 0.123(6) 0.165(8) 0.005(5) 0.039(5) 0.032(4)
F5 0.125(6) 0.137(7) 0.118(6) -0.040(5) -0.009(5) -0.005(5)
O6 0.063(4) 0.128(7) 0.135(7) -0.034(6) 0.022(4) 0.018(4)
O8 0.074(5) 0.140(7) 0.120(7) 0.011(6) 0.035(5) 0.005(5)
F9 0.078(4) 0.168(7) 0.111(5) 0.027(5) 0.030(4) -0.002(4)
O9 0.099(6) 0.202(11) 0.112(7) -0.049(8) -0.037(6) 0.013(7)
C18 0.044(5) 0.139(10) 0.092(8) -0.014(7) 0.023(5) -0.001(6)
Pd1 0.0327(2) 0.0473(3) 0.0414(3) 0.00463(19) -0.00212(18) -0.00271(19)
Pd2 0.0269(2) 0.0444(3) 0.0393(2) -0.00045(17) 0.00564(16) 0.00275(17)

loop_
_atom_type_symbol
_atom_type_description
_atom_type_scat_dispersion_real
_atom_type_scat_dispersion_imag
_atom_type_scat_source
C C 0.0181 0.0091 'International Tables Vol C Tables 4.2.6.8 and 6.1.1.4'
H H 0.0000 0.0000 'International Tables Vol C Tables 4.2.6.8 and 6.1.1.4'
F F 0.0727 0.0534 'International Tables Vol C Tables 4.2.6.8 and 6.1.1.4'
O O 0.0492 0.0322 'International Tables Vol C Tables 4.2.6.8 and 6.1.1.4'
P P 0.2955 0.4335 'International Tables Vol C Tables 4.2.6.8 and 6.1.1.4'
Pd Pd 0.1215 3.9337 'International Tables Vol C Tables 4.2.6.8 and 6.1.1.4'
S S 0.3331 0.5567 'International Tables Vol C Tables 4.2.6.8 and 6.1.1.4'

loop_
_geom_angle_atom_site_label_1
_geom_angle_atom_site_label_2
_geom_angle_atom_site_label_3
_geom_angle
C11B P2B C15B 100.6(3)
C11B P2B C12B 105.7(3)
C11B P2B Pd2 122.6(2)
C15B P2B Pd2 111.6(2)
C12B P2B C15B 103.6(3)
C12B P2B Pd2 110.8(2)
C15C P2C Pd2 114.2(3)
C11C P2C C15C 102.8(4)
C11C P2C C12C 106.1(3)
C11C P2C Pd2 114.2(3)
C12C P2C C15C 106.0(4)
C12C P2C Pd2 112.6(2)
C9C P1C Pd2 119.0(3)
C3C P1C C9C 103.2(4)
C3C P1C Pd2 114.5(3)
C6C P1C C9C 102.8(4)
C6C P1C C3C 105.6(4)
C6C P1C Pd2 110.3(3)
C3A P1A C6A 104.1(5)
C3A P1A Pd1 111.1(3)
C6A P1A Pd1 113.1(3)
C9A P1A C3A 104.6(4)
C9A P1A C6A 104.2(5)
C9A P1A Pd1 118.4(3)
C11A P2A C12A 105.0(5)
C11A P2A C15A 106.1(5)
C11A P2A Pd1 113.0(3)
C12A P2A Pd1 113.6(3)
C15A P2A C12A 104.9(6)
C15A P2A Pd1 113.5(4)
C9B P1B C6B 101.3(3)
C9B P1B Pd1 119.1(2)
C6B P1B Pd1 112.0(3)
C3B P1B C9B 103.7(3)
C3B P1B C6B 104.9(4)
C3B P1B Pd1 114.2(2)
C10B C11B P2B 118.0(4)
C9B C10B C11B 111.0(5)
C4A C3A P1A 113.3(7)
C5A C3A P1A 110.1(6)
C5A C3A C4A 111.2(8)
C16C C15C P2C 109.4(6)
C17C C15C P2C 115.7(7)
C17C C15C C16C 110.3(8)
C10C C11C P2C 114.6(5)
C10C C9C P1C 117.2(5)
C13C C12C P2C 111.7(5)
C13C C12C C14C 109.5(7)
C14C C12C P2C 114.1(6)
C10B C9B P1B 117.3(5)
C7A C6A P1A 114.0(7)
C8A C6A P1A 109.6(9)
C8A C6A C7A 111.4(11)
C8B C6B P1B 108.5(6)
C7B C6B P1B 115.2(6)
C7B C6B C8B 110.4(7)
C9C C10C C11C 113.2(6)
C10A C9A P1A 116.5(6)
C17B C15B P2B 112.4(5)
C17B C15B C16B 110.6(7)
C16B C15B P2B 111.2(5)
C11A C10A C9A 113.7(8)
C10A C11A P2A 116.6(8)
C13A C12A P2A 109.8(7)
C13A C12A C14A 112.2(10)
C14A C12A P2A 116.7(10)
C16A C15A P2A 111.2(9)
C16A C15A C17A 112.0(12)
C17A C15A P2A 113.6(9)
C5B C3B P1B 111.3(5)
C4B C3B P1B 112.4(6)
C4B C3B C5B 109.7(7)
C13B C12B P2B 112.0(5)
C13B C12B C14B 111.1(7)
C14B C12B P2B 114.3(5)
C4C C3C P1C 112.7(6)
C4C C3C C5C 110.8(8)
C5C C3C P1C 109.7(6)
C7C C6C P1C 113.8(6)
C8C C6C P1C 110.7(6)
C8C C6C C7C 111.4(8)
O2 S1 C5 102.9(7)
O2 S1 O4 112.2(9)
O3 S1 C5 100.7(11)
O3 S1 O2 115.3(11)
O3 S1 O4 117.9(14)
O4 S1 C5 105.3(10)
F6 C5 S1 107.3(11)
F6 C5 F7 103.7(16)
F7 C5 S1 109.6(12)
F8 C5 S1 114.9(12)
F8 C5 F6 111.1(15)
F8 C5 F7 109.8(15)
O5 S2 C6 96.2(19)
O7 S2 O5 111(3)
O7 S2 O1 109(3)
O7 S2 C6 110(2)
O1 S2 O5 124(3)
O1 S2 C6 106(3)
F1 C6 S2 105(2)
F1 C6 F2 133(4)
F2 C6 S2 98(2)
F3 C6 S2 102(2)
F3 C6 F1 117(3)
F3 C6 F2 97(3)
O6 S3 O8 114.3(6)
O6 S3 O9 118.0(6)
O6 S3 C18 105.5(5)
O8 S3 C18 103.9(6)
O9 S3 O8 113.1(6)
O9 S3 C18 99.4(7)
F4 C18 S3 117.1(8)
F4 C18 F5 105.1(10)
F4 C18 F9 105.8(11)
F5 C18 S3 111.4(10)
F9 C18 S3 114.3(9)
F9 C18 F5 101.6(8)
P1A Pd1 P2A 97.98(8)
P1A Pd1 P1B 156.86(7)
P1B Pd1 P2A 105.16(7)
P2B Pd2 P2C 105.74(6)
P1C Pd2 P2B 157.61(6)
P1C Pd2 P2C 96.52(7)

loop_
_geom_bond_atom_site_label_1
_geom_bond_atom_site_label_2
_geom_bond_distance
P2B C11B 1.827(6)
P2B C15B 1.858(7)
P2B C12B 1.842(7)
P2B Pd2 2.3387(15)
P2C C15C 1.861(8)
P2C C11C 1.820(7)
P2C C12C 1.851(8)
P2C Pd2 2.3388(18)
P1C C9C 1.847(8)
P1C C3C 1.844(8)
P1C C6C 1.834(8)
P1C Pd2 2.3025(16)
P1A C3A 1.838(8)
P1A C6A 1.853(9)
P1A C9A 1.832(8)
P1A Pd1 2.2849(19)
P2A C11A 1.815(9)
P2A C12A 1.840(11)
P2A C15A 1.837(10)
P2A Pd1 2.363(2)
P1B C9B 1.857(7)
P1B C6B 1.862(7)
P1B C3B 1.841(8)
P1B Pd1 2.3233(16)
C11B C10B 1.536(8)
C10B C9B 1.516(9)
C3A C4A 1.522(12)
C3A C5A 1.518(11)
C13B C12B 1.528(10)
C15C C16C 1.531(13)
C15C C17C 1.516(13)
C11C C10C 1.531(11)
C9C C10C 1.527(12)
C12C C13C 1.518(12)
C12C C14C 1.551(11)
C13A C12A 1.517(16)
C8B C6B 1.538(13)
C6A C7A 1.524(18)
C6A C8A 1.487(18)
C6B C7B 1.494(11)
C9A C10A 1.562(14)
C14B C12B 1.532(10)
C15B C17B 1.496(10)
C15B C16B 1.521(11)
C4C C3C 1.502(13)
C16A C15A 1.481(19)
C10A C11A 1.496(16)
C5B C3B 1.534(11)
C12A C14A 1.532(14)
C15A C17A 1.552(17)
C3B C4B 1.519(11)
C5C C3C 1.543(12)
C7C C6C 1.536(11)
C8C C6C 1.500(12)
S1 C5 1.792(17)
S1 O2 1.413(9)
S1 O3 1.403(12)
S1 O4 1.430(13)
C5 F6 1.362(13)
C5 F7 1.371(13)
C5 F8 1.337(13)
S2 O5 1.435(16)
S2 O7 1.408(16)
S2 O1 1.420(17)
S2 C6 1.79(2)
C6 F1 1.368(16)
C6 F2 1.379(17)
C6 F3 1.360(16)
S3 O6 1.400(8)
S3 O8 1.457(9)
S3 O9 1.448(10)
S3 C18 1.719(14)
F4 C18 1.334(13)
F5 C18 1.401(14)
F9 C18 1.350(13)
